data_7235198
loop_
_publ_author_name
'Sandra Schraff'
'Yu Sun'
'Frank Pammer'

_publ_section_title
;
 Tuning of electronic properties via labile N->B-coordination in
 conjugated organoboranes
;
_journal_name_full 'Journal of Materials Chemistry C'
_journal_page_first 1730
_journal_page_last 1741
_journal_paper_doi 10.1039/C6TC05418H
_journal_volume 5
_journal_year 2017
_chemical_formula_sum 'C46 H48 B2'
_chemical_formula_weight 622.46
_space_group_crystal_system triclinic
_space_group_IT_number 2
_space_group_name_Hall '-P 1'
_space_group_name_H-M_alt 'P -1'
_atom_sites_solution_hydrogens geom
_atom_sites_solution_primary direct
_atom_sites_solution_secondary difmap
_cell_angle_alpha 69.417(8)
_cell_angle_beta 88.074(7)
_cell_angle_gamma 78.462(6)
_cell_formula_units_Z 1
_cell_length_a 6.9356(5)
_cell_length_b 11.2669(9)
_cell_length_c 12.5929(13)
_cell_measurement_reflns_used 3492
_cell_measurement_temperature 150(2)
_cell_measurement_theta_max 28.8890
_cell_measurement_theta_min 3.7020
_cell_volume 901.89(14)
_computing_cell_refinement 'CrysAlisPro 1.171.38.41 (Rigaku OD, 2015)'
_computing_data_collection 'CrysAlisPro 1.171.38.41 (Rigaku OD, 2015)'
_computing_data_reduction 'CrysAlisPro 1.171.38.41 (Rigaku OD, 2015)'
_computing_structure_refinement 'SHELXL-2014/7 (Sheldrick, 2014)'
_computing_structure_solution 'SIR92 (Giacovazzo et al., 1994)'
_diffrn_ambient_temperature 150(2)
_diffrn_detector_area_resol_mean 10.3385
_diffrn_measured_fraction_theta_full 0.999
_diffrn_measured_fraction_theta_max 0.864
_diffrn_measurement_device_type 'SuperNova, Dual, Cu at zero, Atlas'
_diffrn_measurement_method '\w scans'
_diffrn_radiation_type 'Mo K\a'
_diffrn_radiation_wavelength 0.71073
_diffrn_reflns_av_R_equivalents 0.0246
_diffrn_reflns_av_unetI/netI 0.0424
_diffrn_reflns_Laue_measured_fraction_full 0.999
_diffrn_reflns_Laue_measured_fraction_max 0.864
_diffrn_reflns_limit_h_max 8
_diffrn_reflns_limit_h_min -8
_diffrn_reflns_limit_k_max 13
_diffrn_reflns_limit_k_min -15
_diffrn_reflns_limit_l_max 15
_diffrn_reflns_limit_l_min -16
_diffrn_reflns_number 8238
_diffrn_reflns_point_group_measured_fraction_full 0.999
_diffrn_reflns_point_group_measured_fraction_max 0.864
_diffrn_reflns_theta_full 25.242
_diffrn_reflns_theta_max 29.237
_diffrn_reflns_theta_min 3.000
_diffrn_source 'micro-focus sealed X-ray tube'
_exptl_absorpt_coefficient_mu 0.063
_exptl_absorpt_correction_T_max 1.00000
_exptl_absorpt_correction_T_min 0.91812
_exptl_absorpt_correction_type multi-scan
_exptl_absorpt_process_details
;
CrysAlisPro 1.171.38.41 (Rigaku Oxford Diffraction, 2015)
Empirical absorption correction using spherical harmonics,
 implemented in SCALE3 ABSPACK scaling algorithm.
;
_exptl_crystal_colour colorless
_exptl_crystal_density_diffrn 1.146
_exptl_crystal_description 'transparent prism'
_exptl_crystal_F_000 334
_exptl_crystal_size_max 0.173
_exptl_crystal_size_mid 0.090
_exptl_crystal_size_min 0.089
_refine_diff_density_max 0.247
_refine_diff_density_min -0.223
_refine_diff_density_rms 0.044
_refine_ls_extinction_coef .
_refine_ls_extinction_method none
_refine_ls_goodness_of_fit_ref 1.031
_refine_ls_hydrogen_treatment constr
_refine_ls_matrix_type full
_refine_ls_number_parameters 223
_refine_ls_number_reflns 4241
_refine_ls_number_restraints 0
_refine_ls_restrained_S_all 1.031
_refine_ls_R_factor_all 0.0667
_refine_ls_R_factor_gt 0.0509
_refine_ls_shift/su_max 0.000
_refine_ls_shift/su_mean 0.000
_refine_ls_structure_factor_coef Fsqd
_refine_ls_weighting_details 'w=1/[\s^2^(Fo^2^)+(0.0511P)^2^+0.3130P] where P=(Fo^2^+2Fc^2^)/3'
_refine_ls_weighting_scheme calc
_refine_ls_wR_factor_gt 0.1188
_refine_ls_wR_factor_ref 0.1307
_reflns_Friedel_coverage 0.000
_reflns_Friedel_fraction_full .
_reflns_Friedel_fraction_max .
_reflns_number_gt 3342
_reflns_number_total 4241
_reflns_threshold_expression 'I > 2\s(I)'
_cod_data_source_file J-Mater-Chem-C-2017-5-1730.cif
_cod_data_source_block 1
_cod_database_code 7235198
_shelx_space_group_comment
;
The symmetry employed for this shelxl refinement is uniquely defined
by the following loop, which should always be used as a source of
symmetry information in preference to the above space-group names.
They are only intended as comments.
;
_shelx_estimated_absorpt_t_min 0.989
_shelx_estimated_absorpt_t_max 0.994

loop_
_space_group_symop_operation_xyz
'x, y, z'
'-x, -y, -z'

loop_
_atom_site_label
_atom_site_type_symbol
_atom_site_fract_x
_atom_site_fract_y
_atom_site_fract_z
_atom_site_U_iso_or_equiv
_atom_site_adp_type
_atom_site_occupancy
_atom_site_site_symmetry_order
_atom_site_calc_flag
_atom_site_refinement_flags_posn
_atom_site_refinement_flags_adp
_atom_site_refinement_flags_occupancy
_atom_site_disorder_assembly
_atom_site_disorder_group
C1 C 0.1433(2) 0.29975(14) 0.55455(13) 0.0290(3) Uani 1 1 d . . . . .
H1 H 0.0597 0.3671 0.5728 0.035 Uiso 1 1 calc R U . . .
C2 C 0.2478(2) 0.21568(13) 0.53172(11) 0.0220(3) Uani 1 1 d . . . . .
C3 C 0.3760(2) 0.10870(13) 0.51175(11) 0.0204(3) Uani 1 1 d . . . . .
C4 C 0.4376(2) 0.11468(13) 0.40215(11) 0.0205(3) Uani 1 1 d . . . . .
C5 C 0.5603(2) 0.00383(13) 0.39426(11) 0.0208(3) Uani 1 1 d . . . . .
H5 H 0.6026 0.0048 0.3215 0.025 Uiso 1 1 calc R U . . .
C6 C 0.3564(2) 0.37852(12) 0.28739(11) 0.0201(3) Uani 1 1 d . . . . .
C7 C 0.4973(2) 0.41488(13) 0.34166(11) 0.0229(3) Uani 1 1 d . . . . .
C8 C 0.4726(2) 0.54195(14) 0.33918(12) 0.0264(3) Uani 1 1 d . . . . .
H8 H 0.5700 0.5647 0.3754 0.032 Uiso 1 1 calc R U . . .
C9 C 0.3103(2) 0.63550(13) 0.28543(12) 0.0261(3) Uani 1 1 d . . . . .
C10 C 0.1724(2) 0.60015(13) 0.23160(12) 0.0257(3) Uani 1 1 d . . . . .
H10 H 0.0599 0.6634 0.1946 0.031 Uiso 1 1 calc R U . . .
C11 C 0.1923(2) 0.47550(13) 0.22969(11) 0.0221(3) Uani 1 1 d . . . . .
C12 C 0.6818(2) 0.32164(15) 0.40103(14) 0.0326(4) Uani 1 1 d . . . . .
H12A H 0.7830 0.3701 0.4038 0.049 Uiso 1 1 calc R U . . .
H12B H 0.7297 0.2633 0.3594 0.049 Uiso 1 1 calc R U . . .
H12C H 0.6525 0.2709 0.4785 0.049 Uiso 1 1 calc R U . . .
C13 C 0.2847(3) 0.77234(15) 0.28338(15) 0.0363(4) Uani 1 1 d . . . . .
H13A H 0.2694 0.8324 0.2046 0.055 Uiso 1 1 calc R U . . .
H13B H 0.4007 0.7814 0.3199 0.055 Uiso 1 1 calc R U . . .
H13C H 0.1672 0.7922 0.3244 0.055 Uiso 1 1 calc R U . . .
C14 C 0.0346(2) 0.45017(15) 0.16612(14) 0.0329(4) Uani 1 1 d . . . . .
H14A H -0.0729 0.5264 0.1417 0.049 Uiso 1 1 calc R U . . .
H14B H -0.0163 0.3753 0.2158 0.049 Uiso 1 1 calc R U . . .
H14C H 0.0901 0.4323 0.0994 0.049 Uiso 1 1 calc R U . . .
C15 C 0.3509(2) 0.20622(12) 0.17859(11) 0.0204(3) Uani 1 1 d . . . . .
C16 C 0.4649(2) 0.25101(13) 0.08290(11) 0.0227(3) Uani 1 1 d . . . . .
C17 C 0.4361(2) 0.22328(14) -0.01411(12) 0.0264(3) Uani 1 1 d . . . . .
H17 H 0.5146 0.2532 -0.0775 0.032 Uiso 1 1 calc R U . . .
C18 C 0.2968(2) 0.15339(14) -0.02123(12) 0.0267(3) Uani 1 1 d . . . . .
C19 C 0.1828(2) 0.11152(14) 0.07237(12) 0.0258(3) Uani 1 1 d . . . . .
H19 H 0.0841 0.0655 0.0684 0.031 Uiso 1 1 calc R U . . .
C20 C 0.2092(2) 0.13504(13) 0.17177(12) 0.0231(3) Uani 1 1 d . . . . .
C21 C 0.6240(2) 0.32490(16) 0.08423(13) 0.0319(4) Uani 1 1 d . . . . .
H21A H 0.6818 0.3510 0.0095 0.048 Uiso 1 1 calc R U . . .
H21B H 0.7266 0.2695 0.1418 0.048 Uiso 1 1 calc R U . . .
H21C H 0.5667 0.4021 0.1023 0.048 Uiso 1 1 calc R U . . .
C22 C 0.2744(3) 0.12032(17) -0.12587(13) 0.0355(4) Uani 1 1 d . . . . .
H22A H 0.2859 0.1949 -0.1938 0.053 Uiso 1 1 calc R U . . .
H22B H 0.1450 0.0985 -0.1277 0.053 Uiso 1 1 calc R U . . .
H22C H 0.3777 0.0461 -0.1240 0.053 Uiso 1 1 calc R U . . .
C23 C 0.0791(2) 0.08584(15) 0.26990(13) 0.0298(3) Uani 1 1 d . . . . .
H23A H -0.0310 0.0594 0.2434 0.045 Uiso 1 1 calc R U . . .
H23B H 0.0279 0.1548 0.3000 0.045 Uiso 1 1 calc R U . . .
H23C H 0.1562 0.0115 0.3298 0.045 Uiso 1 1 calc R U . . .
B1 B 0.3793(2) 0.23616(15) 0.28945(13) 0.0204(3) Uani 1 1 d . . . . .

loop_
_atom_site_aniso_label
_atom_site_aniso_U_11
_atom_site_aniso_U_22
_atom_site_aniso_U_33
_atom_site_aniso_U_23
_atom_site_aniso_U_13
_atom_site_aniso_U_12
C1 0.0313(9) 0.0267(8) 0.0274(7) -0.0113(6) 0.0028(6) 0.0004(6)
C2 0.0259(8) 0.0203(7) 0.0176(6) -0.0048(5) -0.0004(5) -0.0026(5)
C3 0.0219(7) 0.0192(7) 0.0202(6) -0.0082(5) -0.0007(5) -0.0020(5)
C4 0.0238(7) 0.0185(6) 0.0186(6) -0.0065(5) -0.0007(5) -0.0028(5)
C5 0.0261(8) 0.0209(7) 0.0156(6) -0.0075(5) 0.0011(5) -0.0033(5)
C6 0.0258(8) 0.0184(7) 0.0143(6) -0.0041(5) 0.0012(5) -0.0035(5)
C7 0.0254(8) 0.0248(7) 0.0182(6) -0.0075(5) 0.0016(5) -0.0052(6)
C8 0.0308(8) 0.0297(8) 0.0237(7) -0.0126(6) 0.0024(6) -0.0119(6)
C9 0.0358(9) 0.0214(7) 0.0234(7) -0.0101(6) 0.0089(6) -0.0080(6)
C10 0.0294(8) 0.0197(7) 0.0239(7) -0.0059(6) 0.0024(6) 0.0002(6)
C11 0.0274(8) 0.0192(7) 0.0173(6) -0.0045(5) 0.0004(5) -0.0025(5)
C12 0.0292(9) 0.0335(9) 0.0342(8) -0.0109(7) -0.0065(7) -0.0050(7)
C13 0.0501(11) 0.0244(8) 0.0395(9) -0.0164(7) 0.0096(8) -0.0101(7)
C14 0.0338(9) 0.0251(8) 0.0368(8) -0.0102(7) -0.0128(7) 0.0018(6)
C15 0.0248(7) 0.0161(6) 0.0176(6) -0.0045(5) -0.0020(5) 0.0002(5)
C16 0.0262(8) 0.0196(7) 0.0191(6) -0.0043(5) -0.0015(5) -0.0014(5)
C17 0.0302(8) 0.0283(8) 0.0172(6) -0.0058(6) 0.0015(6) -0.0022(6)
C18 0.0297(8) 0.0260(7) 0.0223(7) -0.0098(6) -0.0061(6) 0.0027(6)
C19 0.0272(8) 0.0225(7) 0.0286(7) -0.0105(6) -0.0046(6) -0.0030(6)
C20 0.0266(8) 0.0183(7) 0.0227(7) -0.0070(5) -0.0010(6) -0.0010(5)
C21 0.0341(9) 0.0369(9) 0.0261(7) -0.0094(7) 0.0041(6) -0.0136(7)
C22 0.0402(10) 0.0405(9) 0.0276(8) -0.0180(7) -0.0066(7) 0.0000(7)
C23 0.0327(9) 0.0275(8) 0.0320(8) -0.0124(6) 0.0054(7) -0.0092(6)
B1 0.0183(8) 0.0215(8) 0.0198(7) -0.0066(6) 0.0015(6) -0.0017(6)

loop_
_atom_type_symbol
_atom_type_description
_atom_type_scat_dispersion_real
_atom_type_scat_dispersion_imag
_atom_type_scat_source
C C 0.0033 0.0016 'International Tables Vol C Tables 4.2.6.8 and 6.1.1.4'
H H 0.0000 0.0000 'International Tables Vol C Tables 4.2.6.8 and 6.1.1.4'
B B 0.0013 0.0007 'International Tables Vol C Tables 4.2.6.8 and 6.1.1.4'

loop_
_geom_angle_atom_site_label_1
_geom_angle_atom_site_label_2
_geom_angle_atom_site_label_3
_geom_angle
_geom_angle_site_symmetry_1
_geom_angle_site_symmetry_3
C2 C1 H1 180.0 . .
C1 C2 C3 176.28(15) . .
C5 C3 C4 120.10(12) 2_656 .
C5 C3 C2 117.58(12) 2_656 .
C4 C3 C2 122.31(12) . .
C5 C4 C3 116.60(12) . .
C5 C4 B1 118.15(12) . .
C3 C4 B1 125.24(12) . .
C4 C5 C3 123.29(12) . 2_656
C4 C5 H5 118.4 . .
C3 C5 H5 118.4 2_656 .
C7 C6 C11 117.74(12) . .
C7 C6 B1 121.61(12) . .
C11 C6 B1 120.64(13) . .
C8 C7 C6 120.43(13) . .
C8 C7 C12 117.17(14) . .
C6 C7 C12 122.38(13) . .
C9 C8 C7 121.80(14) . .
C9 C8 H8 119.1 . .
C7 C8 H8 119.1 . .
C8 C9 C10 117.84(13) . .
C8 C9 C13 121.44(15) . .
C10 C9 C13 120.71(14) . .
C9 C10 C11 122.55(13) . .
C9 C10 H10 118.7 . .
C11 C10 H10 118.7 . .
C10 C11 C6 119.60(14) . .
C10 C11 C14 117.40(13) . .
C6 C11 C14 123.00(12) . .
C7 C12 H12A 109.5 . .
C7 C12 H12B 109.5 . .
H12A C12 H12B 109.5 . .
C7 C12 H12C 109.5 . .
H12A C12 H12C 109.5 . .
H12B C12 H12C 109.5 . .
C9 C13 H13A 109.5 . .
C9 C13 H13B 109.5 . .
H13A C13 H13B 109.5 . .
C9 C13 H13C 109.5 . .
H13A C13 H13C 109.5 . .
H13B C13 H13C 109.5 . .
C11 C14 H14A 109.5 . .
C11 C14 H14B 109.5 . .
H14A C14 H14B 109.5 . .
C11 C14 H14C 109.5 . .
H14A C14 H14C 109.5 . .
H14B C14 H14C 109.5 . .
C20 C15 C16 118.21(13) . .
C20 C15 B1 120.69(12) . .
C16 C15 B1 121.10(13) . .
C17 C16 C15 119.81(14) . .
C17 C16 C21 118.56(13) . .
C15 C16 C21 121.59(13) . .
C18 C17 C16 122.18(14) . .
C18 C17 H17 118.9 . .
C16 C17 H17 118.9 . .
C17 C18 C19 117.78(13) . .
C17 C18 C22 121.00(14) . .
C19 C18 C22 121.20(15) . .
C18 C19 C20 121.90(14) . .
C18 C19 H19 119.1 . .
C20 C19 H19 119.1 . .
C19 C20 C15 120.10(13) . .
C19 C20 C23 118.55(14) . .
C15 C20 C23 121.32(13) . .
C16 C21 H21A 109.5 . .
C16 C21 H21B 109.5 . .
H21A C21 H21B 109.5 . .
C16 C21 H21C 109.5 . .
H21A C21 H21C 109.5 . .
H21B C21 H21C 109.5 . .
C18 C22 H22A 109.5 . .
C18 C22 H22B 109.5 . .
H22A C22 H22B 109.5 . .
C18 C22 H22C 109.5 . .
H22A C22 H22C 109.5 . .
H22B C22 H22C 109.5 . .
C20 C23 H23A 109.5 . .
C20 C23 H23B 109.5 . .
H23A C23 H23B 109.5 . .
C20 C23 H23C 109.5 . .
H23A C23 H23C 109.5 . .
H23B C23 H23C 109.5 . .
C6 B1 C15 121.79(11) . .
C6 B1 C4 122.04(12) . .
C15 B1 C4 116.15(12) . .

loop_
_geom_bond_atom_site_label_1
_geom_bond_atom_site_label_2
_geom_bond_distance
_geom_bond_site_symmetry_2
C1 C2 1.186(2) .
C1 H1 0.9500 .
C2 C3 1.4409(19) .
C3 C5 1.4000(18) 2_656
C3 C4 1.4136(19) .
C4 C5 1.3964(18) .
C4 B1 1.5819(19) .
C5 C3 1.3999(18) 2_656
C5 H5 0.9500 .
C6 C7 1.411(2) .
C6 C11 1.4205(19) .
C6 B1 1.571(2) .
C7 C8 1.397(2) .
C7 C12 1.508(2) .
C8 C9 1.382(2) .
C8 H8 0.9500 .
C9 C10 1.385(2) .
C9 C13 1.507(2) .
C10 C11 1.3921(19) .
C10 H10 0.9500 .
C11 C14 1.504(2) .
C12 H12A 0.9800 .
C12 H12B 0.9800 .
C12 H12C 0.9800 .
C13 H13A 0.9800 .
C13 H13B 0.9800 .
C13 H13C 0.9800 .
C14 H14A 0.9800 .
C14 H14B 0.9800 .
C14 H14C 0.9800 .
C15 C20 1.409(2) .
C15 C16 1.4139(19) .
C15 B1 1.574(2) .
C16 C17 1.393(2) .
C16 C21 1.513(2) .
C17 C18 1.386(2) .
C17 H17 0.9500 .
C18 C19 1.390(2) .
C18 C22 1.511(2) .
C19 C20 1.392(2) .
C19 H19 0.9500 .
C20 C23 1.514(2) .
C21 H21A 0.9800 .
C21 H21B 0.9800 .
C21 H21C 0.9800 .
C22 H22A 0.9800 .
C22 H22B 0.9800 .
C22 H22C 0.9800 .
C23 H23A 0.9800 .
C23 H23B 0.9800 .
C23 H23C 0.9800 .
